data_4330267
loop_
_publ_author_name
'Melissa Fairley'
'Daniel K. Unruh'
'Samangi Abeysinghe'
'Tori Z. Forbes'

_publ_contact_author_address
;Department of Chemistry
W374 Chemistry Building
The University of Iowa
Iowa City, IA 52242-1294
USA
;
_publ_contact_author_fax 1-319-335-1270
_publ_contact_author_name 'Forbes, Tori M.'
_publ_contact_author_phone 1-319-384-1908
_publ_section_title
;
 Synthesis and Structural Characterization of Heterometallic Thorium
 Aluminum Polynuclear Molecular Clusters
;
_journal_name_full 'Inorganic Chemistry'
_journal_page_first 9491
_journal_page_last 9498
_journal_paper_doi 10.1021/ic3013014
_journal_volume 51
_journal_year 2012
_chemical_formula_sum 'C20 H44 Al6 N10 O70 Th2'
_chemical_formula_weight 2170.61
_space_group_IT_number 14
_symmetry_cell_setting monoclinic
_symmetry_space_group_name_Hall '-P 2ybc'
_symmetry_space_group_name_H-M 'P 1 21/c 1'
_atom_sites_solution_hydrogens geom
_atom_sites_solution_primary direct
_atom_sites_solution_secondary difmap
_audit_creation_date 2011-10-10T16:06:40-00:00
_audit_creation_method 'WinGX routine CIF_UPDATE'
_cell_angle_alpha 90
_cell_angle_beta 96.375(2)
_cell_angle_gamma 90
_cell_formula_units_Z 2
_cell_length_a 11.1979(12)
_cell_length_b 14.2103(16)
_cell_length_c 23.115(3)
_cell_measurement_reflns_used 9829
_cell_measurement_temperature 210(2)
_cell_measurement_theta_max 33.64
_cell_measurement_theta_min 2.8
_cell_volume 3655.4(7)
_computing_cell_refinement 'APEX2 (Bruker AXS, 2006)'
_computing_data_collection 'Collect (Nonius BV, 1997-2000)'
_computing_data_reduction 'APEX2 (Bruker AXS, 2006)'
_computing_molecular_graphics 'CrystalMaker v2.5.0'
_computing_structure_refinement 'SHELXL-97 (Sheldrick, 2008)'
_computing_structure_solution 'SHELXS-97 (Sheldrick, 2008)'
_diffrn_ambient_temperature 210(2)
_diffrn_measured_fraction_theta_full 0.995
_diffrn_measured_fraction_theta_max 0.995
_diffrn_measurement_device_type KappaCCD
_diffrn_measurement_method 'CCD phi and omega scans'
_diffrn_radiation_monochromator graphite
_diffrn_radiation_type MoK\a
_diffrn_radiation_wavelength 0.71073
_diffrn_reflns_av_R_equivalents 0.032
_diffrn_reflns_av_unetI/netI 0.0239
_diffrn_reflns_limit_h_max 17
_diffrn_reflns_limit_h_min -17
_diffrn_reflns_limit_k_max 22
_diffrn_reflns_limit_k_min -22
_diffrn_reflns_limit_l_max 35
_diffrn_reflns_limit_l_min -36
_diffrn_reflns_number 86956
_diffrn_reflns_theta_full 33.64
_diffrn_reflns_theta_max 33.64
_diffrn_reflns_theta_min 3.02
_exptl_absorpt_coefficient_mu 4.273
_exptl_absorpt_correction_T_max 0.7262
_exptl_absorpt_correction_T_min 0.5135
_exptl_absorpt_correction_type multi-scan
_exptl_absorpt_process_details SADABS
_exptl_crystal_colour colorless
_exptl_crystal_density_diffrn 1.957
_exptl_crystal_description blocky
_exptl_crystal_F_000 2104.0
_exptl_crystal_size_max 0.18
_exptl_crystal_size_mid 0.16
_exptl_crystal_size_min 0.08
_refine_diff_density_max 2.183
_refine_diff_density_min -1.188
_refine_diff_density_rms 0.155
_refine_ls_extinction_method none
_refine_ls_goodness_of_fit_ref 1.103
_refine_ls_hydrogen_treatment mixed
_refine_ls_matrix_type full
_refine_ls_number_parameters 509
_refine_ls_number_reflns 14441
_refine_ls_number_restraints 8
_refine_ls_restrained_S_all 1.103
_refine_ls_R_factor_all 0.0406
_refine_ls_R_factor_gt 0.0311
_refine_ls_shift/su_max 0
_refine_ls_shift/su_mean 0
_refine_ls_structure_factor_coef Fsqd
_refine_ls_weighting_details 'calc w=1/[\s^2^(Fo^2^)+(0.0369P)^2^+10.8518P] where P=(Fo^2^+2Fc^2^)/3'
_refine_ls_weighting_scheme calc
_refine_ls_wR_factor_gt 0.0796
_refine_ls_wR_factor_ref 0.0838
_reflns_number_gt 12436
_reflns_number_total 14441
_reflns_threshold_expression >2sigma(I)
_cod_data_source_file ic3013014_si_001.cif
_cod_data_source_block 1
_cod_database_code 4330267

loop_
_symmetry_equiv_pos_as_xyz
'x, y, z'
'-x, y+1/2, -z+1/2'
'-x, -y, -z'
'x, -y-1/2, z-1/2'

loop_
_atom_site_label
_atom_site_type_symbol
_atom_site_fract_x
_atom_site_fract_y
_atom_site_fract_z
_atom_site_U_iso_or_equiv
_atom_site_adp_type
_atom_site_occupancy
_atom_site_symmetry_multiplicity
_atom_site_calc_flag
_atom_site_refinement_flags
Th1 Th 0.242911(8) 0.337840(6) 0.136855(4) 0.01364(3) Uani 1 1 d .
Al1 Al 0.00231(7) 0.40572(6) 0.03207(4) 0.01228(14) Uani 1 1 d .
Al2 Al 0.21010(7) 0.54097(6) 0.04442(4) 0.01308(14) Uani 1 1 d .
Al3 Al -0.14719(8) 0.22190(6) -0.03683(4) 0.01619(15) Uani 1 1 d .
O1 O 0.22052(19) 0.66866(14) 0.06527(10) 0.0182(4) Uani 1 1 d .
O2 O 0.03677(17) 0.53982(13) 0.04595(8) 0.0125(3) Uani 1 1 d .
O3 O 0.16066(17) 0.57351(14) -0.03193(9) 0.0148(3) Uani 1 1 d .
O4 O -0.01881(18) 0.28619(13) 0.00097(9) 0.0161(4) Uani 1 1 d .
O5 O 0.24877(19) 0.50159(14) 0.11894(9) 0.0172(4) Uani 1 1 d .
O6 O 0.17439(17) 0.40765(13) 0.03159(8) 0.0134(3) Uani 1 1 d .
O7 O -0.2376(2) 0.21719(16) 0.02816(11) 0.0235(4) Uani 1 1 d .
O8 O 0.03742(18) 0.36861(15) 0.10763(9) 0.0168(4) Uani 1 1 d .
O9 O 0.1811(2) 0.21735(14) 0.06201(10) 0.0202(4) Uani 1 1 d .
O10 O 0.5813(2) 0.33215(18) 0.04532(14) 0.0331(6) Uani 1 1 d .
O11 O -0.0800(2) 0.10549(15) -0.00883(12) 0.0264(5) Uani 1 1 d .
O12 O 0.37123(18) 0.52888(16) 0.02583(10) 0.0209(4) Uani 1 1 d .
O13 O 0.1346(2) 0.21463(18) 0.18248(10) 0.0267(5) Uani 1 1 d .
O14 O -0.0653(2) 0.20628(18) -0.10556(11) 0.0281(5) Uani 1 1 d .
O15 O -0.2716(2) 0.14705(15) -0.07879(11) 0.0241(5) Uani 1 1 d .
O16 O 0.3938(2) 0.4266(2) 0.20839(12) 0.0314(5) Uani 1 1 d .
O17 O 0.4230(2) 0.36286(17) 0.09190(13) 0.0288(5) Uani 1 1 d .
O18 O 0.1520(2) 0.41324(19) 0.22159(11) 0.0285(5) Uani 1 1 d .
O19 O 0.5709(3) 0.5494(3) 0.11903(17) 0.0509(8) Uani 1 1 d .
O20 O 0.6176(3) 0.4491(3) 0.18722(17) 0.0609(11) Uani 1 1 d .
O21 O 0.6841(3) 0.8630(3) 0.0677(2) 0.0713(14) Uani 1 1 d .
O22 O 0.5548(5) 0.9617(3) 0.0905(3) 0.0857(16) Uani 1 1 d .
O23 O 0.1374(2) 0.06990(17) 0.03897(15) 0.0376(7) Uani 1 1 d .
O24 O 0.0670(3) 0.1429(3) 0.25699(14) 0.0519(9) Uani 1 1 d .
O25 O 0.2552(3) 0.7403(3) 0.26364(18) 0.0552(9) Uani 1 1 d .
O26 O 0.2189(4) 0.5916(3) 0.26577(18) 0.0584(10) Uani 1 1 d .
O27 O 0.7523(3) 0.4944(3) 0.13458(15) 0.0522(9) Uani 1 1 d .
O28 O 0.2980(4) 0.6543(3) 0.19217(15) 0.0559(10) Uani 1 1 d .
O29 O 0.5032(3) 0.8201(3) 0.0667(2) 0.0613(11) Uani 1 1 d .
O30 O 0.0576(3) 0.1432(2) 0.37258(12) 0.0314(5) Uani 1 1 d D
O31 O 0.7260(3) 0.6714(2) 0.06051(14) 0.0351(6) Uani 1 1 d D
O32 O 0.2592(4) 0.9051(4) 0.18692(17) 0.0659(12) Uani 1 1 d D
O33 O 0.1080(4) 0.6506(4) 0.3705(2) 0.0736(13) Uani 1 1 d D
O34A O 0.0892(18) 0.4315(14) 0.3713(8) 0.141(7) Uiso 0.50 1 d P
O34B O 0.0958(7) 0.4453(6) 0.3944(4) 0.0479(17) Uiso 0.50 1 d P
O35A O 0.0744(15) 0.9442(13) 0.2622(8) 0.142(6) Uiso 0.50 1 d P
O35B O 0.0955(5) 0.8718(4) 0.3003(2) 0.0339(11) Uiso 0.50 1 d P
N1 N 0.3910(2) 0.18043(17) 0.12023(11) 0.0172(4) Uani 1 1 d .
N2 N 0.3524(3) 0.2444(2) 0.24015(12) 0.0236(5) Uani 1 1 d .
N3 N 0.2540(4) 0.6621(3) 0.23965(18) 0.0395(8) Uani 1 1 d .
N4 N 0.5793(4) 0.8836(3) 0.07484(18) 0.0437(9) Uani 1 1 d .
N5 N 0.6460(3) 0.4973(3) 0.14666(16) 0.0380(7) Uani 1 1 d .
C1 C 0.4730(3) 0.1590(2) 0.17314(15) 0.0259(6) Uani 1 1 d .
H1B H 0.5340 0.2077 0.1789 0.031 Uiso 1 1 calc R
H1C H 0.5132 0.0997 0.1679 0.031 Uiso 1 1 calc R
C2 C 0.3148(3) 0.0986(2) 0.10191(15) 0.0227(6) Uani 1 1 d .
H2A H 0.2921 0.0661 0.1360 0.027 Uiso 1 1 calc R
H2B H 0.3595 0.0549 0.0803 0.027 Uiso 1 1 calc R
C3 C 0.4947(3) 0.3064(2) 0.07032(14) 0.0200(5) Uani 1 1 d .
C4 C 0.4638(3) 0.2034(2) 0.07231(15) 0.0236(6) Uani 1 1 d .
H4B H 0.4195 0.1854 0.0355 0.028 Uiso 1 1 calc R
H4C H 0.5375 0.1670 0.0772 0.028 Uiso 1 1 calc R
C5 C 0.4073(4) 0.1530(3) 0.22631(16) 0.0296(7) Uani 1 1 d .
H5A H 0.3448 0.1057 0.2201 0.035 Uiso 1 1 calc R
H5B H 0.4630 0.1333 0.2593 0.035 Uiso 1 1 calc R
C6 C 0.2039(3) 0.1303(2) 0.06452(14) 0.0197(5) Uani 1 1 d .
C7 C 0.4466(4) 0.3013(3) 0.27403(16) 0.0320(7) Uani 1 1 d .
H7B H 0.4529 0.2824 0.3146 0.038 Uiso 1 1 calc R
H7C H 0.5234 0.2894 0.2597 0.038 Uiso 1 1 calc R
C8 C 0.4191(4) 0.4030(3) 0.26947(16) 0.0317(7) Uani 1 1 d .
H8B H 0.3501 0.4174 0.2898 0.038 Uiso 1 1 calc R
H8C H 0.4871 0.4393 0.2870 0.038 Uiso 1 1 calc R
C9 C 0.1434(3) 0.1907(3) 0.23601(16) 0.0301(7) Uani 1 1 d .
C10 C 0.2525(3) 0.2251(3) 0.27469(15) 0.0303(7) Uani 1 1 d .
H10A H 0.2323 0.2820 0.2947 0.036 Uiso 1 1 calc R
H10B H 0.2770 0.1777 0.3038 0.036 Uiso 1 1 calc R
H1 H 0.664(4) 0.637(4) 0.075(2) 0.050 Uiso 1 1 d D
H2 H 0.136(3) 0.148(4) 0.395(2) 0.050 Uiso 1 1 d D
H3 H 0.062(5) 0.127(4) 0.3338(11) 0.050 Uiso 1 1 d D
H4 H 0.703(5) 0.7327(19) 0.069(2) 0.050 Uiso 1 1 d D
H5 H 0.271(5) 0.853(3) 0.214(2) 0.050 Uiso 1 1 d D
H6 H 0.026(3) 0.626(4) 0.356(2) 0.050 Uiso 1 1 d D
H7 H 0.178(3) 0.923(4) 0.192(3) 0.050 Uiso 1 1 d D
H8 H 0.122(5) 0.7208(18) 0.362(3) 0.050 Uiso 1 1 d D

loop_
_atom_site_aniso_label
_atom_site_aniso_U_11
_atom_site_aniso_U_22
_atom_site_aniso_U_33
_atom_site_aniso_U_23
_atom_site_aniso_U_13
_atom_site_aniso_U_12
Th1 0.01431(4) 0.01064(4) 0.01592(4) 0.00044(3) 0.00146(3) -0.00018(3)
Al1 0.0122(3) 0.0081(3) 0.0164(3) -0.0003(3) 0.0016(3) -0.0009(3)
Al2 0.0119(3) 0.0090(3) 0.0183(4) 0.0002(3) 0.0010(3) -0.0007(3)
Al3 0.0144(4) 0.0089(3) 0.0249(4) -0.0019(3) 0.0006(3) -0.0011(3)
O1 0.0191(9) 0.0092(8) 0.0250(10) -0.0008(7) -0.0030(7) -0.0010(7)
O2 0.0124(7) 0.0087(7) 0.0164(8) -0.0014(6) 0.0022(6) -0.0005(6)
O3 0.0129(8) 0.0136(8) 0.0181(8) 0.0010(7) 0.0031(6) -0.0009(6)
O4 0.0152(8) 0.0087(8) 0.0236(9) -0.0012(7) -0.0017(7) -0.0009(6)
O5 0.0222(9) 0.0099(8) 0.0187(8) -0.0014(7) -0.0011(7) 0.0007(7)
O6 0.0142(8) 0.0086(7) 0.0176(8) -0.0014(6) 0.0023(6) -0.0020(6)
O7 0.0220(10) 0.0182(10) 0.0315(12) 0.0026(8) 0.0082(9) 0.0001(8)
O8 0.0148(8) 0.0170(9) 0.0187(9) 0.0033(7) 0.0029(7) -0.0002(7)
O9 0.0240(10) 0.0094(8) 0.0255(10) -0.0019(7) -0.0046(8) 0.0027(7)
O10 0.0278(12) 0.0233(12) 0.0520(17) 0.0079(11) 0.0218(12) 0.0023(9)
O11 0.0222(10) 0.0095(8) 0.0453(14) -0.0017(9) -0.0054(10) 0.0005(7)
O12 0.0131(8) 0.0191(10) 0.0309(11) 0.0047(8) 0.0040(8) 0.0016(7)
O13 0.0287(11) 0.0284(12) 0.0226(10) 0.0077(9) 0.0008(9) -0.0084(9)
O14 0.0261(11) 0.0257(12) 0.0335(13) -0.0105(10) 0.0082(9) -0.0047(9)
O15 0.0198(10) 0.0144(9) 0.0370(13) -0.0041(8) -0.0022(9) -0.0042(7)
O16 0.0307(12) 0.0312(13) 0.0301(12) 0.0061(10) -0.0062(10) -0.0055(10)
O17 0.0239(11) 0.0164(10) 0.0486(15) 0.0037(10) 0.0158(10) 0.0020(8)
O18 0.0314(12) 0.0317(13) 0.0230(11) -0.0039(9) 0.0055(9) 0.0050(10)
O19 0.0411(17) 0.049(2) 0.060(2) 0.0057(16) -0.0054(15) -0.0066(15)
O20 0.0425(18) 0.089(3) 0.051(2) 0.023(2) 0.0046(15) -0.0146(19)
O21 0.0330(17) 0.050(2) 0.133(4) -0.028(3) 0.019(2) -0.0014(16)
O22 0.083(3) 0.061(3) 0.114(4) -0.028(3) 0.011(3) 0.032(2)
O23 0.0269(12) 0.0107(9) 0.070(2) -0.0075(11) -0.0178(12) 0.0005(8)
O24 0.053(2) 0.071(2) 0.0324(15) 0.0148(15) 0.0066(14) -0.0296(18)
O25 0.059(2) 0.0391(18) 0.068(2) -0.0263(17) 0.0096(18) 0.0015(16)
O26 0.073(3) 0.0401(19) 0.066(2) -0.0102(17) 0.022(2) -0.0025(18)
O27 0.0378(17) 0.069(3) 0.052(2) -0.0093(17) 0.0172(15) -0.0070(16)
O28 0.088(3) 0.0436(19) 0.0345(16) -0.0128(14) -0.0021(17) -0.0003(18)
O29 0.0348(17) 0.075(3) 0.074(3) -0.018(2) 0.0077(17) -0.0064(17)
O30 0.0308(13) 0.0349(14) 0.0306(13) 0.0085(10) 0.0128(10) 0.0036(10)
O31 0.0404(15) 0.0277(13) 0.0391(15) -0.0049(11) 0.0131(12) 0.0041(11)
O32 0.076(3) 0.083(3) 0.0377(18) -0.0043(19) 0.0012(19) -0.028(3)
O33 0.059(3) 0.103(4) 0.058(3) -0.001(3) 0.003(2) 0.007(3)
N1 0.0164(10) 0.0121(9) 0.0228(11) 0.0021(8) 0.0003(8) -0.0013(8)
N2 0.0262(12) 0.0260(13) 0.0183(11) 0.0028(9) 0.0006(9) -0.0039(10)
N3 0.0409(19) 0.0329(17) 0.0429(19) -0.0113(14) -0.0036(15) 0.0029(14)
N4 0.0376(19) 0.048(2) 0.045(2) -0.0081(17) 0.0043(15) 0.0099(16)
N5 0.0356(17) 0.0422(19) 0.0365(17) -0.0055(14) 0.0051(13) -0.0102(14)
C1 0.0231(14) 0.0231(14) 0.0301(15) 0.0024(12) -0.0038(11) 0.0034(11)
C2 0.0213(13) 0.0126(11) 0.0332(16) 0.0021(11) -0.0014(11) -0.0008(10)
C3 0.0183(12) 0.0165(12) 0.0262(14) 0.0033(10) 0.0059(10) 0.0003(10)
C4 0.0237(14) 0.0183(13) 0.0305(15) -0.0021(11) 0.0099(11) 0.0006(11)
C5 0.0346(17) 0.0257(16) 0.0273(15) 0.0091(12) -0.0017(13) 0.0017(13)
C6 0.0204(12) 0.0097(10) 0.0280(14) -0.0010(10) -0.0014(10) -0.0009(9)
C7 0.0336(18) 0.0353(19) 0.0251(15) 0.0008(13) -0.0056(13) -0.0028(15)
C8 0.0331(17) 0.0334(18) 0.0272(16) -0.0030(13) -0.0034(13) -0.0010(14)
C9 0.0323(17) 0.0317(17) 0.0268(15) 0.0087(13) 0.0048(13) -0.0055(14)
C10 0.0347(17) 0.0356(18) 0.0208(14) 0.0081(13) 0.0037(12) -0.0040(14)

loop_
_atom_type_symbol
_atom_type_description
_atom_type_scat_dispersion_real
_atom_type_scat_dispersion_imag
_atom_type_scat_source
C C 0.0033 0.0016 'International Tables Vol C Tables 4.2.6.8 and 6.1.1.4'
N N 0.0061 0.0033 'International Tables Vol C Tables 4.2.6.8 and 6.1.1.4'
O O 0.0106 0.006 'International Tables Vol C Tables 4.2.6.8 and 6.1.1.4'
Al Al 0.0645 0.0514 'International Tables Vol C Tables 4.2.6.8 and 6.1.1.4'
Th Th -7.24 8.8979 'International Tables Vol C Tables 4.2.6.8 and 6.1.1.4'
H H 0 0 'International Tables Vol C Tables 4.2.6.8 and 6.1.1.4'

loop_
_geom_angle_atom_site_label_1
_geom_angle_atom_site_label_2
_geom_angle_atom_site_label_3
_geom_angle
_geom_angle_site_symmetry_1
_geom_angle_site_symmetry_3
O5 Th1 O8 79.24(7) . .
O5 Th1 O17 74.75(8) . .
O8 Th1 O17 133.44(8) . .
O5 Th1 O13 143.87(8) . .
O8 Th1 O13 75.01(8) . .
O17 Th1 O13 141.09(9) . .
O5 Th1 O9 124.65(7) . .
O8 Th1 O9 74.99(7) . .
O17 Th1 O9 89.02(9) . .
O13 Th1 O9 72.04(8) . .
O5 Th1 O18 75.02(8) . .
O8 Th1 O18 71.48(8) . .
O17 Th1 O18 134.42(9) . .
O13 Th1 O18 73.04(9) . .
O9 Th1 O18 136.44(8) . .
O5 Th1 O16 66.40(8) . .
O8 Th1 O16 130.13(8) . .
O17 Th1 O16 71.34(10) . .
O13 Th1 O16 113.51(8) . .
O9 Th1 O16 154.72(8) . .
O18 Th1 O16 65.60(9) . .
O5 Th1 O6 58.93(6) . .
O8 Th1 O6 59.82(6) . .
O17 Th1 O6 73.69(8) . .
O13 Th1 O6 123.86(7) . .
O9 Th1 O6 65.75(6) . .
O18 Th1 O6 116.62(7) . .
O16 Th1 O6 120.63(7) . .
O5 Th1 N1 136.39(7) . .
O8 Th1 N1 132.21(7) . .
O17 Th1 N1 61.65(8) . .
O13 Th1 N1 79.54(8) . .
O9 Th1 N1 58.83(7) . .
O18 Th1 N1 136.63(8) . .
O16 Th1 N1 97.01(8) . .
O6 Th1 N1 106.49(7) . .
O5 Th1 N2 125.46(8) . .
O8 Th1 N2 129.20(8) . .
O17 Th1 N2 97.27(9) . .
O13 Th1 N2 59.79(8) . .
O9 Th1 N2 108.67(8) . .
O18 Th1 N2 74.08(8) . .
O16 Th1 N2 60.18(8) . .
O6 Th1 N2 169.05(7) . .
N1 Th1 N2 63.12(8) . .
O5 Th1 Al1 69.33(5) . .
O8 Th1 Al1 27.71(5) . .
O17 Th1 Al1 105.98(7) . .
O13 Th1 Al1 96.56(6) . .
O9 Th1 Al1 65.13(5) . .
O18 Th1 Al1 94.17(6) . .
O16 Th1 Al1 134.66(6) . .
O6 Th1 Al1 32.32(4) . .
N1 Th1 Al1 122.19(5) . .
N2 Th1 Al1 155.57(6) . .
O5 Th1 Al2 26.73(5) . .
O8 Th1 Al2 69.45(5) . .
O17 Th1 Al2 69.97(6) . .
O13 Th1 Al2 144.46(6) . .
O9 Th1 Al2 97.94(5) . .
O18 Th1 Al2 95.54(6) . .
O16 Th1 Al2 90.28(6) . .
O6 Th1 Al2 32.31(4) . .
N1 Th1 Al2 125.24(5) . .
N2 Th1 Al2 150.45(6) . .
Al1 Th1 Al2 49.838(18) . .
O8 Al1 O3 98.95(10) . 3_565
O8 Al1 O4 96.38(10) . .
O3 Al1 O4 93.58(9) 3_565 .
O8 Al1 O6 84.28(9) . .
O3 Al1 O6 169.99(9) 3_565 .
O4 Al1 O6 95.48(9) . .
O8 Al1 O2 96.12(9) . .
O3 Al1 O2 91.23(9) 3_565 .
O4 Al1 O2 165.74(10) . .
O6 Al1 O2 78.98(8) . .
O8 Al1 O2 173.55(10) . 3_565
O3 Al1 O2 79.42(9) 3_565 3_565
O4 Al1 O2 89.96(9) . 3_565
O6 Al1 O2 96.32(9) . 3_565
O2 Al1 O2 77.74(9) . 3_565
O8 Al1 Al2 137.17(8) . 3_565
O3 Al1 Al2 38.28(7) 3_565 3_565
O4 Al1 Al2 86.68(7) . 3_565
O6 Al1 Al2 138.13(7) . 3_565
O2 Al1 Al2 88.81(6) . 3_565
O2 Al1 Al2 41.82(6) 3_565 3_565
O8 Al1 Th1 37.07(7) . .
O3 Al1 Th1 135.96(7) 3_565 .
O4 Al1 Th1 94.03(7) . .
O6 Al1 Th1 47.52(6) . .
O2 Al1 Th1 91.82(6) . .
O2 Al1 Th1 143.83(6) 3_565 .
Al2 Al1 Th1 174.23(3) 3_565 .
O5 Al2 O3 175.19(10) . .
O5 Al2 O1 93.03(10) . .
O3 Al2 O1 90.39(10) . .
O5 Al2 O12 93.10(10) . .
O3 Al2 O12 89.88(10) . .
O1 Al2 O12 96.40(10) . .
O5 Al2 O2 96.52(10) . .
O3 Al2 O2 79.96(9) . .
O1 Al2 O2 92.13(9) . .
O12 Al2 O2 166.79(10) . .
O5 Al2 O6 82.44(9) . .
O3 Al2 O6 93.62(9) . .
O1 Al2 O6 169.32(10) . .
O12 Al2 O6 93.51(9) . .
O2 Al2 O6 78.85(8) . .
O5 Al2 Al1 138.65(8) . 3_565
O3 Al2 Al1 38.27(6) . 3_565
O1 Al2 Al1 85.84(7) . 3_565
O12 Al2 Al1 128.15(8) . 3_565
O2 Al2 Al1 42.38(6) . 3_565
O6 Al2 Al1 91.18(7) . 3_565
O5 Al2 Th1 35.85(6) . .
O3 Al2 Th1 140.36(7) . .
O1 Al2 Th1 128.73(8) . .
O12 Al2 Th1 91.42(7) . .
O2 Al2 Th1 91.08(6) . .
O6 Al2 Th1 46.76(6) . .
Al1 Al2 Th1 126.58(3) 3_565 .
O4 Al3 O1 92.52(9) . 3_565
O4 Al3 O11 90.67(10) . .
O1 Al3 O11 176.72(11) 3_565 .
O4 Al3 O7 95.66(11) . .
O1 Al3 O7 93.22(11) 3_565 .
O11 Al3 O7 85.73(11) . .
O4 Al3 O15 174.99(11) . .
O1 Al3 O15 91.01(10) 3_565 .
O11 Al3 O15 85.85(10) . .
O7 Al3 O15 87.68(11) . .
O4 Al3 O14 91.74(11) . .
O1 Al3 O14 92.11(12) 3_565 .
O11 Al3 O14 88.52(12) . .
O7 Al3 O14 170.67(11) . .
O15 Al3 O14 84.57(11) . .
Al3 O1 Al2 135.28(12) 3_565 .
Al2 O2 Al1 100.58(9) . .
Al2 O2 Al1 95.80(9) . 3_565
Al1 O2 Al1 102.26(9) . 3_565
Al1 O3 Al2 103.45(10) 3_565 .
Al3 O4 Al1 134.43(12) . .
Al2 O5 Th1 117.42(10) . .
Al1 O6 Al2 101.59(9) . .
Al1 O6 Th1 100.16(8) . .
Al2 O6 Th1 100.92(8) . .
Al1 O8 Th1 115.22(10) . .
C6 O9 Th1 127.26(19) . .
C9 O13 Th1 128.5(2) . .
C8 O16 Th1 124.0(2) . .
C3 O17 Th1 132.3(2) . .
H2 O30 H3 113(5) . .
H1 O31 H4 101(5) . .
H5 O32 H7 101(5) . .
H6 O33 H8 115(5) . .
C2 N1 C1 111.2(2) . .
C2 N1 C4 107.9(2) . .
C1 N1 C4 108.7(3) . .
C2 N1 Th1 109.40(17) . .
C1 N1 Th1 111.69(19) . .
C4 N1 Th1 107.80(17) . .
C10 N2 C7 110.8(3) . .
C10 N2 C5 108.1(3) . .
C7 N2 C5 107.6(3) . .
C10 N2 Th1 104.88(19) . .
C7 N2 Th1 113.5(2) . .
C5 N2 Th1 111.83(19) . .
O25 N3 O26 119.2(4) . .
O25 N3 O28 118.9(4) . .
O26 N3 O28 121.6(4) . .
O22 N4 O21 120.5(5) . .
O22 N4 O29 122.5(5) . .
O21 N4 O29 116.9(4) . .
O20 N5 O19 120.4(4) . .
O20 N5 O27 118.9(4) . .
O19 N5 O27 120.7(4) . .
N1 C1 C5 111.9(3) . .
N1 C1 H1B 109.2 . .
C5 C1 H1B 109.2 . .
N1 C1 H1C 109.2 . .
C5 C1 H1C 109.2 . .
H1B C1 H1C 107.9 . .
N1 C2 C6 110.1(2) . .
N1 C2 H2A 109.6 . .
C6 C2 H2A 109.6 . .
N1 C2 H2B 109.6 . .
C6 C2 H2B 109.6 . .
H2A C2 H2B 108.2 . .
O10 C3 O17 123.8(3) . .
O10 C3 C4 119.7(3) . .
O17 C3 C4 116.3(3) . .
N1 C4 C3 112.6(2) . .
N1 C4 H4B 109.1 . .
C3 C4 H4B 109.1 . .
N1 C4 H4C 109.1 . .
C3 C4 H4C 109.1 . .
H4B C4 H4C 107.8 . .
N2 C5 C1 112.2(3) . .
N2 C5 H5A 109.2 . .
C1 C5 H5A 109.2 . .
N2 C5 H5B 109.2 . .
C1 C5 H5B 109.2 . .
H5A C5 H5B 107.9 . .
O23 C6 O9 123.2(3) . .
O23 C6 C2 118.7(3) . .
O9 C6 C2 118.1(3) . .
C8 C7 N2 111.4(3) . .
C8 C7 H7B 109.3 . .
N2 C7 H7B 109.3 . .
C8 C7 H7C 109.3 . .
N2 C7 H7C 109.3 . .
H7B C7 H7C 108.0 . .
O16 C8 C7 108.2(3) . .
O16 C8 H8B 110.1 . .
C7 C8 H8B 110.1 . .
O16 C8 H8C 110.1 . .
C7 C8 H8C 110.1 . .
H8B C8 H8C 108.4 . .
O24 C9 O13 123.1(4) . .
O24 C9 C10 119.7(3) . .
O13 C9 C10 117.2(3) . .
N2 C10 C9 110.7(3) . .
N2 C10 H10A 109.5 . .
C9 C10 H10A 109.5 . .
N2 C10 H10B 109.5 . .
C9 C10 H10B 109.5 . .
H10A C10 H10B 108.1 . .

loop_
_geom_bond_atom_site_label_1
_geom_bond_atom_site_label_2
_geom_bond_distance
_geom_bond_site_symmetry_2
Th1 O5 2.366(2) .
Th1 O8 2.366(2) .
Th1 O17 2.395(2) .
Th1 O13 2.435(2) .
Th1 O9 2.477(2) .
Th1 O18 2.542(2) .
Th1 O16 2.561(3) .
Th1 O6 2.660(2) .
Th1 N1 2.836(2) .
Th1 N2 2.884(3) .
Al1 O8 1.825(2) .
Al1 O3 1.848(2) 3_565
Al1 O4 1.849(2) .
Al1 O6 1.928(2) .
Al1 O2 1.963(2) .
Al1 O2 1.966(2) 3_565
Al2 O5 1.817(2) .
Al2 O3 1.849(2) .
Al2 O1 1.878(2) .
Al2 O12 1.908(2) .
Al2 O2 1.945(2) .
Al2 O6 1.952(2) .
Al3 O4 1.840(2) .
Al3 O1 1.845(2) 3_565
Al3 O11 1.901(2) .
Al3 O7 1.904(2) .
Al3 O15 1.927(2) .
Al3 O14 1.933(3) .
O1 Al3 1.845(2) 3_565
O2 Al1 1.966(2) 3_565
O3 Al1 1.848(2) 3_565
O9 C6 1.263(3) .
O10 C3 1.238(4) .
O13 C9 1.276(4) .
O16 C8 1.448(4) .
O17 C3 1.275(4) .
O19 N5 1.242(5) .
O20 N5 1.231(5) .
O21 N4 1.238(5) .
O22 N4 1.208(6) .
O23 C6 1.242(4) .
O24 C9 1.233(5) .
O25 N3 1.241(5) .
O26 N3 1.255(5) .
O27 N5 1.254(5) .
O28 N3 1.257(6) .
O29 N4 1.241(6) .
O30 H2 0.965(19) .
O30 H3 0.930(19) .
O31 H1 0.941(19) .
O31 H4 0.934(19) .
O32 H5 0.958(19) .
O32 H7 0.961(19) .
O33 H6 1.002(19) .
O33 H8 1.032(19) .
N1 C2 1.477(4) .
N1 C1 1.477(4) .
N1 C4 1.483(4) .
N2 C10 1.470(4) .
N2 C7 1.482(5) .
N2 C5 1.487(5) .
C1 C5 1.503(5) .
C1 H1B 0.9700 .
C1 H1C 0.9700 .
C2 C6 1.501(4) .
C2 H2A 0.9700 .
C2 H2B 0.9700 .
C3 C4 1.505(4) .
C4 H4B 0.9700 .
C4 H4C 0.9700 .
C5 H5A 0.9700 .
C5 H5B 0.9700 .
C7 C8 1.479(6) .
C7 H7B 0.9700 .
C7 H7C 0.9700 .
C8 H8B 0.9700 .
C8 H8C 0.9700 .
C9 C10 1.513(5) .
C10 H10A 0.9700 .
C10 H10B 0.9700 .
